data_7238127
loop_
_publ_author_name
'Sarma, Rupam J.'
'Baruah, Jubaraj B.'

_publ_section_title
;
 Selectivity in guest--host binding in assemblies of bisphenols
;
_journal_issue 116
_journal_name_full CrystEngComm
_journal_page_first 706
_journal_paper_doi 10.1039/b512786f
_journal_volume 7
_journal_year 2005
_chemical_formula_moiety 'C29 H28 N2 O3'
_chemical_formula_sum 'C29 H28 N2 O3'
_chemical_formula_weight 452.53
_chemical_name_common Bis(((4-hydroxy-3,5-dimethylphenyl)methyl)phenyl)nicotinamide
_space_group_IT_number 2
_space_group_name_Hall '-P 1'
_space_group_name_H-M_alt 'P -1'
_symmetry_cell_setting triclinic
_symmetry_space_group_name_H-M 'P -1'
_atom_sites_solution_hydrogens geom
_atom_sites_solution_primary direct
_atom_sites_solution_secondary difmap
_audit_creation_method SHELXL-97
_cell_angle_alpha 85.576(6)
_cell_angle_beta 88.042(6)
_cell_angle_gamma 85.168(6)
_cell_formula_units_Z 2
_cell_length_a 5.331(4)
_cell_length_b 14.537(13)
_cell_length_c 15.166(14)
_cell_measurement_reflns_used 1986
_cell_measurement_temperature 296(2)
_cell_measurement_theta_max 0.00
_cell_measurement_theta_min 0.00
_cell_volume 1167.2(17)
_computing_cell_refinement 'Bruker SMART'
_computing_data_collection 'Bruker SMART'
_computing_data_reduction 'Bruker SAINT'
_computing_molecular_graphics 'Bruker SHELXTL'
_computing_publication_material 'Bruker SHELXTL'
_computing_structure_refinement 'SHELXL-97 (Sheldrick, 1997)'
_computing_structure_solution 'SHELXS-97 (Sheldrick, 1990)'
_diffrn_ambient_temperature 296(2)
_diffrn_measured_fraction_theta_full 0.881
_diffrn_measured_fraction_theta_max 0.881
_diffrn_measurement_device_type 'CCD area detector'
_diffrn_measurement_method 'phi and omega scans'
_diffrn_radiation_monochromator graphite
_diffrn_radiation_source 'fine-focus sealed tube'
_diffrn_radiation_type MoK\a
_diffrn_radiation_wavelength 0.71073
_diffrn_reflns_av_R_equivalents 0.1012
_diffrn_reflns_av_sigmaI/netI 0.1612
_diffrn_reflns_limit_h_max 8
_diffrn_reflns_limit_h_min -8
_diffrn_reflns_limit_k_max 22
_diffrn_reflns_limit_k_min -23
_diffrn_reflns_limit_l_max 24
_diffrn_reflns_limit_l_min -24
_diffrn_reflns_number 20880
_diffrn_reflns_theta_full 35.40
_diffrn_reflns_theta_max 35.40
_diffrn_reflns_theta_min 1.35
_exptl_absorpt_coefficient_mu 0.084
_exptl_absorpt_correction_type none
_exptl_crystal_colour orange
_exptl_crystal_density_diffrn 1.287
_exptl_crystal_density_meas 0
_exptl_crystal_density_method 'not measured'
_exptl_crystal_description needle
_exptl_crystal_F_000 480
_exptl_crystal_size_max 0.36
_exptl_crystal_size_mid 0.20
_exptl_crystal_size_min 0.04
_refine_diff_density_max 0.547
_refine_diff_density_min -0.548
_refine_diff_density_rms 0.114
_refine_ls_extinction_method none
_refine_ls_goodness_of_fit_ref 0.872
_refine_ls_hydrogen_treatment mixed
_refine_ls_matrix_type full
_refine_ls_number_parameters 357
_refine_ls_number_reflns 9347
_refine_ls_number_restraints 0
_refine_ls_restrained_S_all 0.872
_refine_ls_R_factor_all 0.1312
_refine_ls_R_factor_gt 0.0797
_refine_ls_shift/su_max 0.000
_refine_ls_shift/su_mean 0.000
_refine_ls_structure_factor_coef Fsqd
_refine_ls_weighting_details 'calc w=1/[\s^2^(Fo^2^)+(0.2000P)^2^+0.0000P] where P=(Fo^2^+2Fc^2^)/3'
_refine_ls_weighting_scheme calc
_refine_ls_wR_factor_gt 0.0978
_refine_ls_wR_factor_ref 0.1503
_reflns_number_gt 3260
_reflns_number_total 9347
_reflns_threshold_expression >2sigma(I)
_cod_data_source_file b512786f.txt
_cod_data_source_block rj007_1_0m
_cod_depositor_comments
;
The following automatic conversions were performed:

data item '_symmetry_cell_setting' value 'Triclinic' was changed to
'triclinic' in accordance with the
/home/saulius/struct/COD-crude-data/automatic-downloads/DataCite-retrospective/RSC/depositions/lib/dictionaries/cif_core.dic
dictionary named 'cif_core.dic' version 2.4.2 last updated on
2011-04-26.

Automatic conversion script
Id: cif_fix_values 6909 2019-04-08 15:41:33Z antanas 
;
_cod_original_cell_volume 1167.36(17)
_cod_original_sg_symbol_H-M P-1
_cod_database_code 7238127

loop_
_symmetry_equiv_pos_as_xyz
'x, y, z'
'-x, -y, -z'

loop_
_atom_site_label
_atom_site_type_symbol
_atom_site_fract_x
_atom_site_fract_y
_atom_site_fract_z
_atom_site_U_iso_or_equiv
_atom_site_adp_type
_atom_site_occupancy
_atom_site_symmetry_multiplicity
_atom_site_calc_flag
_atom_site_refinement_flags
O1 O -0.0941(5) 0.8034(2) -0.06952(15) 0.0664(7) Uani 1 1 d .
O3 O -0.0952(4) 0.8820(2) 0.55506(15) 0.0666(8) Uani 1 1 d .
O2 O 0.2676(6) 0.25801(17) 0.32457(19) 0.0777(8) Uani 1 1 d .
N1 N 0.3260(4) 0.85887(17) 0.53227(15) 0.0461(6) Uani 1 1 d .
H1N H 0.4691 0.8714 0.5508 0.055 Uiso 1 1 calc R
N2 N 0.0237(6) 0.9774(2) 0.80131(18) 0.0641(8) Uani 1 1 d .
C1 C 0.0331(6) 0.7645(2) 0.00330(18) 0.0471(7) Uani 1 1 d .
C2 C 0.2187(6) 0.8100(2) 0.04229(19) 0.0490(7) Uani 1 1 d .
C3 C 0.3334(6) 0.7656(2) 0.11599(19) 0.0474(7) Uani 1 1 d .
C4 C 0.2743(5) 0.67914(19) 0.15282(16) 0.0390(6) Uani 1 1 d .
C5 C 0.0926(5) 0.6353(2) 0.11148(18) 0.0440(6) Uani 1 1 d .
C6 C -0.0277(6) 0.6765(2) 0.03641(19) 0.0495(7) Uani 1 1 d .
C7 C 0.4150(5) 0.63694(19) 0.23410(17) 0.0382(6) Uani 1 1 d .
H7 H 0.5943 0.6362 0.2174 0.046 Uiso 1 1 calc R
C8 C 0.3669(5) 0.53700(19) 0.25984(17) 0.0398(6) Uani 1 1 d .
C9 C 0.5088(6) 0.4663(2) 0.22060(19) 0.0458(7) Uani 1 1 d .
H9 H 0.6321 0.4817 0.1785 0.055 Uiso 1 1 calc R
C10 C 0.4746(6) 0.3731(2) 0.2416(2) 0.0509(7) Uani 1 1 d .
C11 C 0.2900(6) 0.3518(2) 0.3031(2) 0.0517(8) Uani 1 1 d .
C12 C 0.1371(6) 0.4195(2) 0.3443(2) 0.0507(7) Uani 1 1 d .
C13 C 0.1810(5) 0.5126(2) 0.32166(19) 0.0449(7) Uani 1 1 d .
C14 C 0.2979(9) 0.9024(3) 0.0042(3) 0.0710(11) Uani 1 1 d .
H14A H 0.4041 0.9268 0.0450 0.106 Uiso 1 1 calc R
H14B H 0.1513 0.9444 -0.0058 0.106 Uiso 1 1 calc R
H14C H 0.3888 0.8946 -0.0508 0.106 Uiso 1 1 calc R
C15 C -0.2156(7) 0.6270(3) -0.0094(2) 0.0656(10) Uani 1 1 d .
H15A H -0.2405 0.5690 0.0231 0.098 Uiso 1 1 calc R
H15B H -0.1537 0.6158 -0.0681 0.098 Uiso 1 1 calc R
H15C H -0.3727 0.6644 -0.0125 0.098 Uiso 1 1 calc R
C16 C 0.6402(9) 0.2976(3) 0.1993(3) 0.0733(11) Uani 1 1 d .
H16A H 0.7473 0.2650 0.2430 0.110 Uiso 1 1 calc R
H16B H 0.7418 0.3248 0.1524 0.110 Uiso 1 1 calc R
H16C H 0.5363 0.2551 0.1757 0.110 Uiso 1 1 calc R
C17 C -0.0682(7) 0.3970(3) 0.4106(3) 0.0707(11) Uani 1 1 d .
H17A H -0.1669 0.3520 0.3886 0.106 Uiso 1 1 calc R
H17B H -0.1740 0.4522 0.4205 0.106 Uiso 1 1 calc R
H17C H 0.0051 0.3724 0.4653 0.106 Uiso 1 1 calc R
C18 C 0.3782(5) 0.69694(18) 0.31209(16) 0.0358(5) Uani 1 1 d .
C19 C 0.5578(6) 0.6891(3) 0.3761(2) 0.0578(9) Uani 1 1 d .
C20 C 0.5369(6) 0.7411(3) 0.4482(2) 0.0593(9) Uani 1 1 d .
C21 C 0.3319(5) 0.80418(19) 0.45865(17) 0.0397(6) Uani 1 1 d .
C22 C 0.1490(6) 0.8136(2) 0.39571(19) 0.0462(7) Uani 1 1 d .
C23 C 0.1733(5) 0.7600(2) 0.32398(18) 0.0443(7) Uani 1 1 d .
C24 C 0.1204(5) 0.8932(2) 0.57607(18) 0.0412(6) Uani 1 1 d .
C25 C 0.1650(5) 0.94423(19) 0.65455(17) 0.0394(6) Uani 1 1 d .
C26 C 0.0053(6) 0.9347(2) 0.7278(2) 0.0510(7) Uani 1 1 d .
C27 C 0.2071(7) 1.0358(3) 0.8009(2) 0.0571(8) Uani 1 1 d .
C28 C 0.3768(6) 1.0490(3) 0.7325(2) 0.0555(8) Uani 1 1 d .
C29 C 0.3588(6) 1.0016(2) 0.6582(2) 0.0489(7) Uani 1 1 d .
H1 H -0.0139 0.8441 -0.0945 0.100 Uiso 1 1 calc R
H2 H 0.1488 0.2517 0.3597 0.117 Uiso 1 1 calc R
H3 H 0.469(7) 0.795(2) 0.146(2) 0.059(9) Uiso 1 1 d .
H5 H 0.054(6) 0.573(2) 0.135(2) 0.051(9) Uiso 1 1 d .
H13 H 0.072(6) 0.562(2) 0.351(2) 0.044(8) Uiso 1 1 d .
H20 H 0.655(6) 0.732(2) 0.496(2) 0.056(9) Uiso 1 1 d .
H19 H 0.692(6) 0.643(2) 0.376(2) 0.050(9) Uiso 1 1 d .
H22 H 0.016(6) 0.855(2) 0.402(2) 0.052(9) Uiso 1 1 d .
H23 H 0.049(7) 0.762(2) 0.280(2) 0.057(9) Uiso 1 1 d .
H27 H 0.226(8) 1.063(3) 0.854(3) 0.074(11) Uiso 1 1 d .
H29 H 0.465(7) 1.008(2) 0.612(2) 0.059(10) Uiso 1 1 d .
H28 H 0.502(9) 1.093(3) 0.739(3) 0.088(13) Uiso 1 1 d .
H26 H -0.123(7) 0.893(2) 0.731(2) 0.059(10) Uiso 1 1 d .

loop_
_atom_site_aniso_label
_atom_site_aniso_U_11
_atom_site_aniso_U_22
_atom_site_aniso_U_33
_atom_site_aniso_U_23
_atom_site_aniso_U_13
_atom_site_aniso_U_12
C16 0.095(3) 0.053(2) 0.072(2) -0.0151(18) -0.007(2) 0.006(2)
C7 0.0410(12) 0.0381(14) 0.0359(12) -0.0042(10) 0.0017(10) -0.0064(11)
C4 0.0458(13) 0.0411(15) 0.0306(12) -0.0048(10) 0.0009(11) -0.0066(11)
C8 0.0421(13) 0.0410(15) 0.0376(13) -0.0029(11) -0.0035(11) -0.0104(11)
C9 0.0531(15) 0.0438(16) 0.0415(14) -0.0052(12) -0.0025(12) -0.0073(13)
C5 0.0458(14) 0.0523(18) 0.0354(13) -0.0031(12) 0.0025(11) -0.0143(13)
C12 0.0497(15) 0.059(2) 0.0451(15) 0.0071(14) -0.0086(13) -0.0215(14)
C3 0.0623(17) 0.0450(17) 0.0370(13) -0.0050(12) -0.0026(13) -0.0148(14)
C6 0.0464(15) 0.064(2) 0.0393(14) -0.0086(13) 0.0026(12) -0.0085(14)
C13 0.0438(14) 0.0473(17) 0.0432(15) 0.0032(12) 0.0004(12) -0.0074(13)
C1 0.0494(15) 0.0580(19) 0.0330(13) -0.0028(12) 0.0016(12) 0.0001(13)
C11 0.0679(19) 0.0404(16) 0.0500(16) -0.0014(13) -0.0180(15) -0.0188(14)
C2 0.0598(17) 0.0473(17) 0.0398(14) -0.0021(12) 0.0040(13) -0.0077(14)
C10 0.0642(18) 0.0443(17) 0.0461(16) -0.0070(13) -0.0120(14) -0.0074(14)
C15 0.0604(19) 0.087(3) 0.0528(18) -0.0074(18) -0.0132(16) -0.0217(18)
C17 0.0566(19) 0.080(3) 0.075(2) 0.021(2) -0.0012(17) -0.0273(18)
C14 0.096(3) 0.056(2) 0.061(2) 0.0132(17) -0.010(2) -0.020(2)
C18 0.0380(12) 0.0364(14) 0.0344(12) -0.0045(10) 0.0002(10) -0.0095(10)
N1 0.0414(11) 0.0564(16) 0.0429(12) -0.0179(11) -0.0059(10) -0.0038(10)
C21 0.0403(12) 0.0428(15) 0.0376(13) -0.0080(11) 0.0000(11) -0.0086(11)
C22 0.0464(14) 0.0500(18) 0.0414(14) -0.0079(13) -0.0072(12) 0.0070(13)
C23 0.0454(14) 0.0526(17) 0.0352(13) -0.0072(12) -0.0097(11) 0.0011(12)
C20 0.0499(16) 0.077(2) 0.0541(18) -0.0287(17) -0.0192(15) 0.0077(15)
N2 0.0752(19) 0.081(2) 0.0418(13) -0.0177(13) 0.0099(13) -0.0305(16)
C19 0.0446(15) 0.068(2) 0.063(2) -0.0267(17) -0.0137(14) 0.0115(15)
C25 0.0434(13) 0.0386(14) 0.0373(13) -0.0039(11) -0.0024(11) -0.0080(11)
C24 0.0458(14) 0.0443(15) 0.0368(13) -0.0086(11) 0.0028(11) -0.0192(12)
C29 0.0502(15) 0.0560(19) 0.0441(15) -0.0120(13) 0.0045(13) -0.0202(14)
C26 0.0549(16) 0.0584(19) 0.0434(15) -0.0105(13) 0.0086(13) -0.0245(15)
C28 0.0567(17) 0.061(2) 0.0539(18) -0.0135(15) -0.0025(15) -0.0232(16)
C27 0.070(2) 0.063(2) 0.0425(16) -0.0148(15) -0.0048(15) -0.0202(17)
O1 0.0672(15) 0.0810(19) 0.0490(13) 0.0086(12) -0.0104(11) -0.0036(13)
O3 0.0444(11) 0.108(2) 0.0561(13) -0.0354(14) 0.0114(10) -0.0356(12)
O2 0.114(2) 0.0462(14) 0.0767(19) 0.0052(12) -0.0155(16) -0.0297(15)

loop_
_atom_type_symbol
_atom_type_description
_atom_type_scat_dispersion_real
_atom_type_scat_dispersion_imag
_atom_type_scat_source
C C 0.0033 0.0016 'International Tables Vol C Tables 4.2.6.8 and 6.1.1.4'
H H 0.0000 0.0000 'International Tables Vol C Tables 4.2.6.8 and 6.1.1.4'
N N 0.0061 0.0033 'International Tables Vol C Tables 4.2.6.8 and 6.1.1.4'
O O 0.0106 0.0060 'International Tables Vol C Tables 4.2.6.8 and 6.1.1.4'

loop_
_geom_angle_atom_site_label_1
_geom_angle_atom_site_label_2
_geom_angle_atom_site_label_3
_geom_angle
C8 C7 C18 112.2(2)
C8 C7 C4 114.1(2)
C18 C7 C4 112.6(2)
C3 C4 C5 117.5(3)
C3 C4 C7 118.6(2)
C5 C4 C7 123.9(3)
C9 C8 C13 117.7(3)
C9 C8 C7 120.0(2)
C13 C8 C7 122.3(3)
C8 C9 C10 122.8(3)
C4 C5 C6 121.5(3)
C11 C12 C13 117.5(3)
C11 C12 C17 123.0(3)
C13 C12 C17 119.5(3)
C2 C3 C4 123.4(3)
C5 C6 C1 118.8(3)
C5 C6 C15 120.9(3)
C1 C6 C15 120.2(3)
C8 C13 C12 121.7(3)
O1 C1 C6 116.9(3)
O1 C1 C2 121.9(3)
C6 C1 C2 121.2(3)
C10 C11 O2 116.1(3)
C10 C11 C12 122.5(3)
O2 C11 C12 121.3(3)
C3 C2 C1 117.5(3)
C3 C2 C14 120.5(3)
C1 C2 C14 121.9(3)
C11 C10 C9 117.8(3)
C11 C10 C16 121.1(3)
C9 C10 C16 121.1(3)
C19 C18 C23 116.7(2)
C19 C18 C7 119.1(2)
C23 C18 C7 124.2(2)
C24 N1 C21 126.8(2)
C20 C21 C22 118.8(3)
C20 C21 N1 117.8(2)
C22 C21 N1 123.4(3)
C21 C22 C23 119.8(3)
C18 C23 C22 122.2(2)
C19 C20 C21 120.3(3)
C26 N2 C27 116.0(3)
C20 C19 C18 122.2(3)
C26 C25 C29 117.9(3)
C26 C25 C24 118.7(2)
C29 C25 C24 123.4(3)
O3 C24 N1 123.0(2)
O3 C24 C25 120.6(3)
N1 C24 C25 116.4(2)
C28 C29 C25 118.8(3)
N2 C26 C25 124.4(3)
C27 C28 C29 118.7(3)
N2 C27 C28 124.1(3)

loop_
_geom_bond_atom_site_label_1
_geom_bond_atom_site_label_2
_geom_bond_distance
C16 C10 1.517(5)
C7 C8 1.516(4)
C7 C18 1.521(4)
C7 C4 1.525(4)
C4 C3 1.392(4)
C4 C5 1.395(4)
C8 C9 1.383(4)
C8 C13 1.390(4)
C9 C10 1.394(4)
C5 C6 1.395(4)
C12 C11 1.396(5)
C12 C13 1.407(4)
C12 C17 1.501(5)
C3 C2 1.382(4)
C6 C1 1.397(5)
C6 C15 1.500(4)
C1 O1 1.375(3)
C1 C2 1.406(4)
C11 C10 1.371(5)
C11 O2 1.392(4)
C2 C14 1.508(5)
C18 C19 1.378(4)
C18 C23 1.382(4)
N1 C24 1.342(4)
N1 C21 1.418(3)
C21 C20 1.379(4)
C21 C22 1.379(4)
C22 C23 1.383(4)
C20 C19 1.373(4)
N2 C26 1.327(4)
N2 C27 1.348(4)
C25 C26 1.382(4)
C25 C29 1.387(4)
C25 C24 1.487(4)
C24 O3 1.230(3)
C29 C28 1.375(4)
C28 C27 1.366(5)

loop_
_geom_torsion_atom_site_label_1
_geom_torsion_atom_site_label_2
_geom_torsion_atom_site_label_3
_geom_torsion_atom_site_label_4
_geom_torsion
C8 C7 C4 C3 -170.7(2)
C18 C7 C4 C3 60.0(3)
C8 C7 C4 C5 7.8(4)
C18 C7 C4 C5 -121.5(3)
C18 C7 C8 C9 -144.7(2)
C4 C7 C8 C9 85.7(3)
C18 C7 C8 C13 36.0(3)
C4 C7 C8 C13 -93.5(3)
C13 C8 C9 C10 -1.0(4)
C7 C8 C9 C10 179.8(2)
C3 C4 C5 C6 -0.6(4)
C7 C4 C5 C6 -179.0(3)
C5 C4 C3 C2 1.2(5)
C7 C4 C3 C2 179.7(3)
C4 C5 C6 C1 -1.1(4)
C4 C5 C6 C15 177.6(3)
C9 C8 C13 C12 0.2(4)
C7 C8 C13 C12 179.4(2)
C11 C12 C13 C8 0.8(4)
C17 C12 C13 C8 -179.3(3)
C5 C6 C1 O1 -178.5(3)
C15 C6 C1 O1 2.7(4)
C5 C6 C1 C2 2.3(4)
C15 C6 C1 C2 -176.4(3)
C13 C12 C11 C10 -1.1(4)
C17 C12 C11 C10 179.0(3)
C13 C12 C11 O2 176.9(3)
C17 C12 C11 O2 -3.0(5)
C4 C3 C2 C1 0.0(5)
C4 C3 C2 C14 -178.1(3)
O1 C1 C2 C3 179.2(3)
C6 C1 C2 C3 -1.8(4)
O1 C1 C2 C14 -2.8(5)
C6 C1 C2 C14 176.3(3)
O2 C11 C10 C9 -177.8(3)
C12 C11 C10 C9 0.4(4)
O2 C11 C10 C16 0.8(4)
C12 C11 C10 C16 178.9(3)
C8 C9 C10 C11 0.7(4)
C8 C9 C10 C16 -177.9(3)
C8 C7 C18 C19 74.2(3)
C4 C7 C18 C19 -155.5(3)
C8 C7 C18 C23 -105.6(3)
C4 C7 C18 C23 24.7(4)
C24 N1 C21 C20 -150.0(3)
C24 N1 C21 C22 32.6(5)
C20 C21 C22 C23 0.2(5)
N1 C21 C22 C23 177.5(3)
C19 C18 C23 C22 0.7(5)
C7 C18 C23 C22 -179.5(3)
C21 C22 C23 C18 -0.7(5)
C22 C21 C20 C19 0.3(5)
N1 C21 C20 C19 -177.2(3)
C21 C20 C19 C18 -0.2(6)
C23 C18 C19 C20 -0.3(5)
C7 C18 C19 C20 179.9(3)
C21 N1 C24 O3 -1.6(5)
C21 N1 C24 C25 176.7(3)
C26 C25 C24 O3 35.7(4)
C29 C25 C24 O3 -144.1(3)
C26 C25 C24 N1 -142.6(3)
C29 C25 C24 N1 37.6(4)
C26 C25 C29 C28 -2.7(5)
C24 C25 C29 C28 177.1(3)
C27 N2 C26 C25 2.4(5)
C29 C25 C26 N2 0.6(5)
C24 C25 C26 N2 -179.2(3)
C25 C29 C28 C27 1.8(5)
C26 N2 C27 C28 -3.4(6)
C29 C28 C27 N2 1.3(6)
